data_9014349
loop_
_publ_author_name
'Brunovskii, B.'

_publ_section_title
;
 Die Struktur des Katapleits (Na2 Zr Si3 O9 . 2(H2 O))
;
_journal_name_full 'Trav. Inst. Lomonossoff'
_journal_page_first 34
_journal_page_last 44
_journal_volume 6
_journal_year 1935
_chemical_formula_sum 'Na2 O11.001 Si3 Zr'
_chemical_name_mineral Catapleite
_space_group_IT_number 194
_symmetry_space_group_name_Hall '-P 6c 2c'
_symmetry_space_group_name_H-M 'P 63/m m c'
_cell_angle_alpha 90
_cell_angle_beta 90
_cell_angle_gamma 120
_cell_length_a 7.39
_cell_length_b 7.39
_cell_length_c 10.05
_cell_formula_units_Z 2
_cell_volume 475.319
_database_code_amcsd 0018182
_exptl_crystal_density_diffrn 2.777
_cod_duplicate_entry 1011345
_cod_original_formula_sum 'Zr Si3 Na2 O11.001'
_cod_database_code 9014349

loop_
_space_group_symop_operation_xyz
x,y,z
-x,-x+y,1/2+z
x,x-y,1/2-z
-x+y,-x,1/2-z
x-y,x,1/2+z
-y,-x,z
y,x,-z
y,-x+y,-z
-y,x-y,z
x-y,-y,1/2+z
-x+y,y,1/2-z
x,y,1/2-z
-x,-y,1/2+z
x,x-y,z
-x,-x+y,-z
x-y,x,-z
-x+y,-x,z
y,x,1/2+z
-y,-x,1/2-z
-y,x-y,1/2-z
y,-x+y,1/2+z
-x+y,y,z
x-y,-y,-z
-x,-y,-z

loop_
_atom_site_label
_atom_site_fract_x
_atom_site_fract_y
_atom_site_fract_z
_atom_site_occupancy
Zr1 0.00000 0.00000 0.00000 1.00000
Si1 0.20000 0.80000 0.25000 1.00000
Na1 0.33333 0.66667 0.08000 1.00000
O1 0.47000 0.53000 0.25000 1.00000
O2 0.13500 0.86500 0.12500 1.00000
O3 0.50000 0.00000 0.00000 0.66700

loop_
_cod_related_entry_id
_cod_related_entry_database
_cod_related_entry_code
1 AMCSD 0018182
